data_4109311
loop_
_publ_author_name
'Yu-Bin Dong'
'You-Yun Jiang'
'Jie Li'
'Jian-Ping Ma'
'Feng-Ling Liu'
'Bo Tang'
'Ru-Qi Huang'
'Stuart R. Batten'

_publ_section_title
;
 Temperature-Dependent Synthesis of Metal-Organic Frameworks Based on a
 Flexible Tetradentate Ligand with Bidirectional Coordination Donors
;
_journal_name_full 'Journal of the American Chemical Society'
_journal_page_first 4520
_journal_page_last 4521
_journal_paper_doi 10.1021/ja0701917
_journal_volume 129
_journal_year 2007
_chemical_formula_sum 'C22 H14 Ag F6 N4 O2 Sb'
_chemical_formula_weight 709.99
_chemical_name_systematic
; 
 ? 
;
_space_group_IT_number 14
_symmetry_cell_setting monoclinic
_symmetry_space_group_name_Hall '-P 2ybc'
_symmetry_space_group_name_H-M 'P 1 21/c 1'
_atom_sites_solution_hydrogens geom
_atom_sites_solution_primary direct
_atom_sites_solution_secondary difmap
_audit_creation_method SHELXL-97
_cell_angle_alpha 90.00
_cell_angle_beta 94.398(2)
_cell_angle_gamma 90.00
_cell_formula_units_Z 4
_cell_length_a 8.8051(11)
_cell_length_b 14.0155(17)
_cell_length_c 19.182(2)
_cell_measurement_reflns_used 6313
_cell_measurement_temperature 173(2)
_cell_measurement_theta_max 28.161
_cell_measurement_theta_min 2.320
_cell_volume 2360.2(5)
_computing_cell_refinement 'Bruker SMART'
_computing_data_collection 'Bruker SMART'
_computing_data_reduction 'Bruker SAINT'
_computing_molecular_graphics 'Bruker SHELXTL'
_computing_publication_material 'Bruker SHELXTL'
_computing_structure_refinement 'SHELXL-97 (Sheldrick, 1997)'
_computing_structure_solution 'SHELXS-97 (Sheldrick, 1990)'
_diffrn_ambient_temperature 173(2)
_diffrn_measured_fraction_theta_full 0.997
_diffrn_measured_fraction_theta_max 0.997
_diffrn_measurement_device_type 'CCD area detector'
_diffrn_measurement_method 'phi and omega scans'
_diffrn_radiation_monochromator graphite
_diffrn_radiation_source 'fine-focus sealed tube'
_diffrn_radiation_type MoK\a
_diffrn_radiation_wavelength 0.71073
_diffrn_reflns_av_R_equivalents 0.0310
_diffrn_reflns_av_sigmaI/netI 0.0334
_diffrn_reflns_limit_h_max 10
_diffrn_reflns_limit_h_min -10
_diffrn_reflns_limit_k_max 16
_diffrn_reflns_limit_k_min -7
_diffrn_reflns_limit_l_max 23
_diffrn_reflns_limit_l_min -22
_diffrn_reflns_number 12058
_diffrn_reflns_theta_full 25.49
_diffrn_reflns_theta_max 25.49
_diffrn_reflns_theta_min 1.80
_exptl_absorpt_coefficient_mu 2.050
_exptl_absorpt_correction_T_max 0.6846
_exptl_absorpt_correction_T_min 0.4944
_exptl_absorpt_correction_type multi-scan
_exptl_absorpt_process_details sadabs
_exptl_crystal_colour yellow
_exptl_crystal_density_diffrn 1.998
_exptl_crystal_description block
_exptl_crystal_F_000 1368
_exptl_crystal_size_max 0.40
_exptl_crystal_size_mid 0.30
_exptl_crystal_size_min 0.20
_refine_diff_density_max 0.526
_refine_diff_density_min -0.534
_refine_diff_density_rms 0.083
_refine_ls_extinction_method none
_refine_ls_goodness_of_fit_ref 1.033
_refine_ls_hydrogen_treatment constr
_refine_ls_matrix_type full
_refine_ls_number_parameters 325
_refine_ls_number_reflns 4374
_refine_ls_number_restraints 0
_refine_ls_restrained_S_all 1.033
_refine_ls_R_factor_all 0.0306
_refine_ls_R_factor_gt 0.0266
_refine_ls_shift/su_max 0.001
_refine_ls_shift/su_mean 0.000
_refine_ls_structure_factor_coef Fsqd
_refine_ls_weighting_details 'calc w=1/[\s^2^(Fo^2^)+(0.0287P)^2^+0.8397P] where P=(Fo^2^+2Fc^2^)/3'
_refine_ls_weighting_scheme calc
_refine_ls_wR_factor_gt 0.0602
_refine_ls_wR_factor_ref 0.0619
_reflns_number_gt 3986
_reflns_number_total 4374
_reflns_threshold_expression >2sigma(I)
_cod_data_source_file ja0701917si20070110_012738.cif
_cod_data_source_block 2
_cod_database_code 4109311

loop_
_symmetry_equiv_pos_as_xyz
'x, y, z'
'-x, y+1/2, -z+1/2'
'-x, -y, -z'
'x, -y-1/2, z-1/2'

loop_
_atom_site_label
_atom_site_type_symbol
_atom_site_fract_x
_atom_site_fract_y
_atom_site_fract_z
_atom_site_U_iso_or_equiv
_atom_site_adp_type
_atom_site_occupancy
_atom_site_symmetry_multiplicity
_atom_site_calc_flag
_atom_site_refinement_flags
Ag1 Ag 0.73187(3) 0.314668(18) 0.307122(13) 0.03253(8) Uani 1 1 d .
N1 N 0.3413(3) 0.4853(2) 0.26660(13) 0.0375(7) Uani 1 1 d .
N2 N -0.0339(3) 0.33198(18) 0.35542(13) 0.0292(6) Uani 1 1 d .
N3 N 0.5482(3) 0.2098(2) 0.31159(13) 0.0306(6) Uani 1 1 d .
N4 N 0.3076(3) -0.06742(19) 0.27381(13) 0.0309(6) Uani 1 1 d .
C1 C 0.2239(3) -0.0180(2) 0.58824(15) 0.0295(7) Uani 1 1 d .
H1 H 0.2346 -0.0032 0.6367 0.035 Uiso 1 1 calc R
C2 C 0.1294(3) -0.0912(2) 0.56395(16) 0.0342(8) Uani 1 1 d .
H2 H 0.0761 -0.1272 0.5962 0.041 Uiso 1 1 calc R
C3 C 0.1105(3) -0.1134(2) 0.49293(15) 0.0334(7) Uani 1 1 d .
H3 H 0.0470 -0.1649 0.4769 0.040 Uiso 1 1 calc R
C4 C 0.1856(3) -0.0592(2) 0.44622(15) 0.0300(7) Uani 1 1 d .
H4 H 0.1709 -0.0729 0.3977 0.036 Uiso 1 1 calc R
C5 C 0.2826(3) 0.0151(2) 0.46866(14) 0.0232(6) Uani 1 1 d .
C6 C 0.3617(3) 0.0778(2) 0.42420(14) 0.0241(6) Uani 1 1 d .
H6 H 0.4043 0.1327 0.4472 0.029 Uiso 1 1 calc R
C7 C 0.3863(3) 0.0723(2) 0.35521(14) 0.0227(6) Uani 1 1 d .
C8 C 0.3405(3) -0.0048(2) 0.30982(14) 0.0241(6) Uani 1 1 d .
C9 C 0.4748(3) 0.1476(2) 0.32777(14) 0.0244(6) Uani 1 1 d .
C10 C 0.3035(3) 0.0338(2) 0.54100(14) 0.0248(6) Uani 1 1 d .
C11 C 0.3851(3) 0.1641(2) 0.61721(14) 0.0237(6) Uani 1 1 d .
H11A H 0.4030 0.1313 0.6628 0.028 Uiso 1 1 calc R
H11B H 0.2795 0.1889 0.6128 0.028 Uiso 1 1 calc R
C12 C 0.4969(3) 0.2432(2) 0.61103(13) 0.0264(7) Uani 1 1 d .
H12A H 0.4966 0.2867 0.6517 0.032 Uiso 1 1 calc R
H12B H 0.6010 0.2175 0.6084 0.032 Uiso 1 1 calc R
C13 C 0.5458(3) 0.3481(2) 0.51512(14) 0.0237(6) Uani 1 1 d .
C14 C 0.6942(3) 0.3664(2) 0.54091(15) 0.0286(7) Uani 1 1 d .
H14 H 0.7325 0.3399 0.5844 0.034 Uiso 1 1 calc R
C15 C 0.7863(3) 0.4231(2) 0.50327(15) 0.0293(7) Uani 1 1 d .
H15 H 0.8885 0.4347 0.5207 0.035 Uiso 1 1 calc R
C16 C 0.7316(3) 0.4636(2) 0.44006(15) 0.0286(7) Uani 1 1 d .
H16 H 0.7959 0.5029 0.4147 0.034 Uiso 1 1 calc R
C17 C 0.5832(3) 0.4464(2) 0.41451(14) 0.0247(6) Uani 1 1 d .
H17 H 0.5457 0.4748 0.3716 0.030 Uiso 1 1 calc R
C18 C 0.4868(3) 0.3878(2) 0.45086(13) 0.0215(6) Uani 1 1 d .
C19 C 0.3301(3) 0.3664(2) 0.42831(14) 0.0223(6) Uani 1 1 d .
H19 H 0.2774 0.3306 0.4609 0.027 Uiso 1 1 calc R
C20 C 0.2456(3) 0.3888(2) 0.36851(13) 0.0211(6) Uani 1 1 d .
C21 C 0.2981(3) 0.4426(2) 0.31157(14) 0.0253(6) Uani 1 1 d .
C22 C 0.0891(3) 0.3574(2) 0.36064(13) 0.0227(6) Uani 1 1 d .
O1 O 0.4102(2) 0.10029(16) 0.56086(10) 0.0300(5) Uani 1 1 d .
O2 O 0.4475(2) 0.29225(17) 0.54761(10) 0.0340(5) Uani 1 1 d .
F1 F -0.1426(2) 0.21688(15) 0.19937(10) 0.0444(5) Uani 1 1 d .
F2 F 0.0545(2) 0.20695(14) 0.10192(8) 0.0394(5) Uani 1 1 d .
F3 F -0.0182(2) 0.05241(14) 0.16633(10) 0.0446(5) Uani 1 1 d .
F4 F 0.0599(2) 0.13371(16) 0.28937(9) 0.0450(5) Uani 1 1 d .
F5 F 0.1334(2) 0.29118(15) 0.22215(10) 0.0489(5) Uani 1 1 d .
F6 F 0.25711(18) 0.12698(15) 0.19208(8) 0.0393(5) Uani 1 1 d .
Sb1 Sb 0.05696(2) 0.171002(14) 0.196016(9) 0.02321(7) Uani 1 1 d .

loop_
_atom_site_aniso_label
_atom_site_aniso_U_11
_atom_site_aniso_U_22
_atom_site_aniso_U_33
_atom_site_aniso_U_23
_atom_site_aniso_U_13
_atom_site_aniso_U_12
Ag1 0.02610(14) 0.03208(15) 0.03882(14) 0.00731(11) -0.00133(10) -0.00634(10)
N1 0.0323(15) 0.0533(19) 0.0263(14) 0.0035(13) -0.0013(11) -0.0017(14)
N2 0.0278(14) 0.0295(15) 0.0293(13) -0.0014(11) -0.0032(11) -0.0017(12)
N3 0.0344(14) 0.0292(15) 0.0283(13) -0.0008(12) 0.0039(11) -0.0087(13)
N4 0.0368(15) 0.0279(15) 0.0283(13) -0.0021(12) 0.0038(11) -0.0051(13)
C1 0.0260(15) 0.0381(19) 0.0248(14) 0.0041(14) 0.0040(12) 0.0009(15)
C2 0.0311(17) 0.0333(19) 0.0391(17) 0.0113(15) 0.0097(14) -0.0008(15)
C3 0.0324(17) 0.0272(18) 0.0412(18) -0.0022(15) 0.0071(14) -0.0092(14)
C4 0.0328(16) 0.0272(17) 0.0304(15) -0.0034(14) 0.0056(13) -0.0026(14)
C5 0.0229(14) 0.0220(16) 0.0251(14) -0.0014(12) 0.0045(11) -0.0005(13)
C6 0.0244(15) 0.0198(15) 0.0279(14) -0.0015(13) 0.0003(12) -0.0023(13)
C7 0.0203(14) 0.0211(15) 0.0265(14) 0.0018(12) -0.0004(11) -0.0007(12)
C8 0.0236(15) 0.0259(17) 0.0230(14) 0.0043(13) 0.0038(12) 0.0000(13)
C9 0.0260(15) 0.0265(17) 0.0204(13) -0.0035(13) -0.0006(11) 0.0002(14)
C10 0.0200(14) 0.0245(16) 0.0301(15) -0.0012(13) 0.0037(12) 0.0015(13)
C11 0.0280(15) 0.0253(17) 0.0181(13) -0.0001(12) 0.0028(11) 0.0039(13)
C12 0.0317(16) 0.0286(17) 0.0182(13) 0.0058(13) -0.0026(11) 0.0034(14)
C13 0.0243(14) 0.0207(15) 0.0262(14) 0.0010(12) 0.0030(12) 0.0032(13)
C14 0.0267(15) 0.0321(18) 0.0258(14) 0.0017(14) -0.0065(12) 0.0014(14)
C15 0.0202(15) 0.0325(18) 0.0348(16) -0.0023(14) -0.0014(12) -0.0018(14)
C16 0.0244(15) 0.0307(18) 0.0315(15) 0.0018(14) 0.0065(12) -0.0012(14)
C17 0.0294(15) 0.0244(16) 0.0202(13) 0.0005(12) 0.0010(11) 0.0019(13)
C18 0.0223(14) 0.0207(15) 0.0212(13) -0.0021(12) 0.0008(11) 0.0019(12)
C19 0.0263(15) 0.0170(15) 0.0236(14) -0.0007(12) 0.0021(11) 0.0008(13)
C20 0.0214(14) 0.0200(15) 0.0213(13) -0.0027(12) -0.0011(11) 0.0026(12)
C21 0.0242(15) 0.0311(17) 0.0195(14) -0.0019(13) -0.0050(11) 0.0011(14)
C22 0.0294(16) 0.0183(15) 0.0203(13) -0.0018(12) 0.0005(11) 0.0022(13)
O1 0.0266(11) 0.0377(13) 0.0265(10) -0.0084(10) 0.0069(8) -0.0075(10)
O2 0.0253(11) 0.0419(14) 0.0335(11) 0.0187(11) -0.0066(9) -0.0041(10)
F1 0.0312(10) 0.0481(12) 0.0536(11) -0.0141(10) 0.0008(8) 0.0155(10)
F2 0.0484(11) 0.0454(12) 0.0232(9) 0.0032(8) -0.0040(8) 0.0002(10)
F3 0.0450(11) 0.0285(11) 0.0622(12) -0.0147(10) 0.0156(9) -0.0133(9)
F4 0.0516(12) 0.0557(14) 0.0289(9) 0.0117(10) 0.0100(8) 0.0074(11)
F5 0.0707(14) 0.0369(11) 0.0404(10) -0.0160(9) 0.0135(10) -0.0247(11)
F6 0.0245(9) 0.0565(14) 0.0368(10) 0.0036(9) 0.0027(7) 0.0062(9)
Sb1 0.02439(12) 0.02203(12) 0.02294(11) -0.00247(8) 0.00010(8) -0.00164(8)

loop_
_atom_type_symbol
_atom_type_description
_atom_type_scat_dispersion_real
_atom_type_scat_dispersion_imag
_atom_type_scat_source
C C 0.0033 0.0016 'International Tables Vol C Tables 4.2.6.8 and 6.1.1.4'
H H 0.0000 0.0000 'International Tables Vol C Tables 4.2.6.8 and 6.1.1.4'
N N 0.0061 0.0033 'International Tables Vol C Tables 4.2.6.8 and 6.1.1.4'
O O 0.0106 0.0060 'International Tables Vol C Tables 4.2.6.8 and 6.1.1.4'
F F 0.0171 0.0103 'International Tables Vol C Tables 4.2.6.8 and 6.1.1.4'
Ag Ag -0.8971 1.1015 'International Tables Vol C Tables 4.2.6.8 and 6.1.1.4'
Sb Sb -0.5866 1.5461 'International Tables Vol C Tables 4.2.6.8 and 6.1.1.4'

loop_
_geom_angle_atom_site_label_1
_geom_angle_atom_site_label_2
_geom_angle_atom_site_label_3
_geom_angle
_geom_angle_site_symmetry_1
_geom_angle_site_symmetry_3
N3 Ag1 N2 136.51(10) . 1_655
N3 Ag1 N4 116.04(9) . 2_655
N2 Ag1 N4 107.17(9) 1_655 2_655
C22 N2 Ag1 157.5(2) . 1_455
C9 N3 Ag1 163.1(2) . .
C8 N4 Ag1 172.0(2) . 2_645
C2 C1 C10 119.3(3) . .
C2 C1 H1 120.4 . .
C10 C1 H1 120.4 . .
C1 C2 C3 121.3(3) . .
C1 C2 H2 119.4 . .
C3 C2 H2 119.4 . .
C4 C3 C2 119.0(3) . .
C4 C3 H3 120.5 . .
C2 C3 H3 120.5 . .
C3 C4 C5 121.5(3) . .
C3 C4 H4 119.2 . .
C5 C4 H4 119.2 . .
C4 C5 C10 118.2(3) . .
C4 C5 C6 125.8(3) . .
C10 C5 C6 115.9(3) . .
C7 C6 C5 131.5(3) . .
C7 C6 H6 114.3 . .
C5 C6 H6 114.3 . .
C6 C7 C8 125.3(3) . .
C6 C7 C9 116.5(3) . .
C8 C7 C9 118.0(2) . .
N4 C8 C7 178.2(3) . .
N3 C9 C7 174.3(3) . .
O1 C10 C1 123.2(3) . .
O1 C10 C5 116.0(2) . .
C1 C10 C5 120.7(3) . .
O1 C11 C12 105.2(2) . .
O1 C11 H11A 110.7 . .
C12 C11 H11A 110.7 . .
O1 C11 H11B 110.7 . .
C12 C11 H11B 110.7 . .
H11A C11 H11B 108.8 . .
O2 C12 C11 105.3(2) . .
O2 C12 H12A 110.7 . .
C11 C12 H12A 110.7 . .
O2 C12 H12B 110.7 . .
C11 C12 H12B 110.7 . .
H12A C12 H12B 108.8 . .
O2 C13 C14 124.2(3) . .
O2 C13 C18 115.1(2) . .
C14 C13 C18 120.8(3) . .
C15 C14 C13 119.8(3) . .
C15 C14 H14 120.1 . .
C13 C14 H14 120.1 . .
C14 C15 C16 121.0(3) . .
C14 C15 H15 119.5 . .
C16 C15 H15 119.5 . .
C17 C16 C15 119.5(3) . .
C17 C16 H16 120.2 . .
C15 C16 H16 120.2 . .
C16 C17 C18 121.2(3) . .
C16 C17 H17 119.4 . .
C18 C17 H17 119.4 . .
C17 C18 C13 117.8(2) . .
C17 C18 C19 124.9(2) . .
C13 C18 C19 117.2(2) . .
C20 C19 C18 130.9(3) . .
C20 C19 H19 114.5 . .
C18 C19 H19 114.5 . .
C19 C20 C21 125.4(3) . .
C19 C20 C22 118.4(3) . .
C21 C20 C22 116.2(2) . .
N1 C21 C20 179.3(3) . .
N2 C22 C20 178.9(3) . .
C10 O1 C11 119.8(2) . .
C13 O2 C12 120.3(2) . .
F3 Sb1 F4 91.26(9) . .
F3 Sb1 F5 177.75(8) . .
F4 Sb1 F5 90.96(9) . .
F3 Sb1 F2 88.16(9) . .
F4 Sb1 F2 179.31(9) . .
F5 Sb1 F2 89.62(9) . .
F3 Sb1 F6 90.41(9) . .
F4 Sb1 F6 90.14(8) . .
F5 Sb1 F6 89.25(9) . .
F2 Sb1 F6 89.49(8) . .
F3 Sb1 F1 90.26(9) . .
F4 Sb1 F1 90.42(8) . .
F5 Sb1 F1 90.05(9) . .
F2 Sb1 F1 89.95(8) . .
F6 Sb1 F1 179.12(9) . .

loop_
_geom_bond_atom_site_label_1
_geom_bond_atom_site_label_2
_geom_bond_distance
_geom_bond_site_symmetry_2
Ag1 N3 2.192(3) .
Ag1 N2 2.208(3) 1_655
Ag1 N4 2.276(3) 2_655
N1 C21 1.139(4) .
N2 C22 1.137(4) .
N2 Ag1 2.208(3) 1_455
N3 C9 1.142(4) .
N4 C8 1.141(3) .
N4 Ag1 2.276(3) 2_645
C1 C2 1.379(4) .
C1 C10 1.392(4) .
C1 H1 0.9500 .
C2 C3 1.395(4) .
C2 H2 0.9500 .
C3 C4 1.381(4) .
C3 H3 0.9500 .
C4 C5 1.394(4) .
C4 H4 0.9500 .
C5 C10 1.410(4) .
C5 C6 1.440(4) .
C6 C7 1.359(4) .
C6 H6 0.9500 .
C7 C8 1.426(4) .
C7 C9 1.436(4) .
C10 O1 1.357(4) .
C11 O1 1.433(3) .
C11 C12 1.493(4) .
C11 H11A 0.9900 .
C11 H11B 0.9900 .
C12 O2 1.435(3) .
C12 H12A 0.9900 .
C12 H12B 0.9900 .
C13 O2 1.353(4) .
C13 C14 1.386(4) .
C13 C18 1.414(4) .
C14 C15 1.378(4) .
C14 H14 0.9500 .
C15 C16 1.391(4) .
C15 H15 0.9500 .
C16 C17 1.381(4) .
C16 H16 0.9500 .
C17 C18 1.405(4) .
C17 H17 0.9500 .
C18 C19 1.445(4) .
C19 C20 1.355(4) .
C19 H19 0.9500 .
C20 C21 1.433(4) .
C20 C22 1.444(4) .
F1 Sb1 1.8765(17) .
F2 Sb1 1.8725(16) .
F3 Sb1 1.8621(18) .
F4 Sb1 1.8637(17) .
F5 Sb1 1.8682(19) .
F6 Sb1 1.8742(16) .

loop_
_geom_torsion_atom_site_label_1
_geom_torsion_atom_site_label_2
_geom_torsion_atom_site_label_3
_geom_torsion_atom_site_label_4
_geom_torsion
_geom_torsion_site_symmetry_1
N2 Ag1 N3 C9 13.1(9) 1_655
N4 Ag1 N3 C9 -174.0(8) 2_655
C10 C1 C2 C3 -0.8(5) .
C1 C2 C3 C4 -1.5(5) .
C2 C3 C4 C5 1.8(5) .
C3 C4 C5 C10 0.4(5) .
C3 C4 C5 C6 -177.6(3) .
C4 C5 C6 C7 -13.4(5) .
C10 C5 C6 C7 168.6(3) .
C5 C6 C7 C8 -3.0(5) .
C5 C6 C7 C9 -178.4(3) .
Ag1 N4 C8 C7 -60(10) 2_645
C6 C7 C8 N4 -96(10) .
C9 C7 C8 N4 79(10) .
Ag1 N3 C9 C7 41(4) .
C6 C7 C9 N3 11(3) .
C8 C7 C9 N3 -165(3) .
C2 C1 C10 O1 -173.1(3) .
C2 C1 C10 C5 3.0(5) .
C4 C5 C10 O1 173.6(3) .
C6 C5 C10 O1 -8.2(4) .
C4 C5 C10 C1 -2.8(4) .
C6 C5 C10 C1 175.4(3) .
O1 C11 C12 O2 67.6(3) .
O2 C13 C14 C15 179.0(3) .
C18 C13 C14 C15 -0.7(5) .
C13 C14 C15 C16 1.0(5) .
C14 C15 C16 C17 -0.3(5) .
C15 C16 C17 C18 -0.7(4) .
C16 C17 C18 C13 1.0(4) .
C16 C17 C18 C19 179.6(3) .
O2 C13 C18 C17 -180.0(3) .
C14 C13 C18 C17 -0.3(4) .
O2 C13 C18 C19 1.3(4) .
C14 C13 C18 C19 -179.0(3) .
C17 C18 C19 C20 5.8(5) .
C13 C18 C19 C20 -175.6(3) .
C18 C19 C20 C21 -0.4(5) .
C18 C19 C20 C22 -179.8(3) .
C19 C20 C21 N1 10(29) .
C22 C20 C21 N1 -170(100) .
Ag1 N2 C22 C20 178(100) 1_455
C19 C20 C22 N2 -1(19) .
C21 C20 C22 N2 180(100) .
C1 C10 O1 C11 -40.5(4) .
C5 C10 O1 C11 143.2(3) .
C12 C11 O1 C10 -163.6(2) .
C14 C13 O2 C12 -3.5(4) .
C18 C13 O2 C12 176.2(2) .
C11 C12 O2 C13 -159.7(3) .
